data_4129493
loop_
_publ_author_name
'Kamitani, Masahiro'
'Pinter, Balazs'
'Searles, Keith'
'Crestani, Marco G.'
'Hickey, Anne'
'Manor, Brian C.'
'Carroll, Patrick J.'
'Mindiola, Daniel J.'

_publ_section_title
;
 Phosphinoalkylidene and -alkylidyne Complexes of Titanium: Intermolecular
 C-H Bond Activation and Dehydrogenation Reactions.
;
_journal_issue 37
_journal_name_full 'Journal of the American Chemical Society'
_journal_page_first 11872
_journal_page_last 11875
_journal_paper_doi 10.1021/jacs.5b06973
_journal_volume 137
_journal_year 2015
_chemical_formula_sum 'C46 H65 F3 N O3 P3 S Ti'
_chemical_formula_weight 909.86
_space_group_IT_number 2
_space_group_name_Hall '-P 1'
_space_group_name_H-M_alt 'P -1'
_symmetry_cell_setting triclinic
_symmetry_Int_Tables_number 2
_symmetry_space_group_name_H-M 'P -1'
_atom_sites_solution_hydrogens geom
_atom_sites_solution_primary direct
_audit_creation_method SHELXL-97
_cell_angle_alpha 90.733(2)
_cell_angle_beta 92.266(2)
_cell_angle_gamma 100.574(2)
_cell_formula_units_Z 4
_cell_length_a 12.0451(3)
_cell_length_b 12.2244(3)
_cell_length_c 33.1063(8)
_cell_measurement_temperature 100(1)
_cell_volume 4787.2(2)
_computing_data_collection 'Bruker APEX2'
_computing_data_reduction 'Bruker SAINT'
_computing_structure_refinement 'SHELXL-97 (Sheldrick, 2008)'
_computing_structure_solution 'SHELXS-97 (Sheldrick, 2008)'
_diffrn_ambient_temperature 100(1)
_diffrn_measured_fraction_theta_full 0.996
_diffrn_measured_fraction_theta_max 0.996
_diffrn_measurement_device 'CCD Area Detector'
_diffrn_measurement_device_type 'Bruker APEXII'
_diffrn_measurement_method 'phi and omega scans'
_diffrn_radiation_monochromator graphite
_diffrn_radiation_source 'sealed tube'
_diffrn_radiation_type MoK\a
_diffrn_radiation_wavelength 0.71073
_diffrn_reflns_av_R_equivalents 0.0526
_diffrn_reflns_av_sigmaI/netI 0.0367
_diffrn_reflns_limit_h_max 15
_diffrn_reflns_limit_h_min -15
_diffrn_reflns_limit_k_max 15
_diffrn_reflns_limit_k_min -15
_diffrn_reflns_limit_l_max 42
_diffrn_reflns_limit_l_min -43
_diffrn_reflns_number 128196
_diffrn_reflns_theta_full 27.55
_diffrn_reflns_theta_max 27.55
_diffrn_reflns_theta_min 1.72
_exptl_absorpt_coefficient_mu 0.373
_exptl_absorpt_correction_T_max 0.7456
_exptl_absorpt_correction_T_min 0.6443
_exptl_absorpt_correction_type multi-scan
_exptl_absorpt_process_details '(SADABS; Sheldrick, 2007)'
_exptl_crystal_density_diffrn 1.262
_exptl_crystal_density_method 'not measured'
_exptl_crystal_description plate
_exptl_crystal_F_000 1928
_exptl_crystal_size_max 0.32
_exptl_crystal_size_mid 0.12
_exptl_crystal_size_min 0.03
_refine_diff_density_max 0.702
_refine_diff_density_min -0.470
_refine_diff_density_rms 0.077
_refine_ls_extinction_method none
_refine_ls_goodness_of_fit_ref 1.186
_refine_ls_hydrogen_treatment constr
_refine_ls_matrix_type full
_refine_ls_number_parameters 1072
_refine_ls_number_reflns 22000
_refine_ls_number_restraints 0
_refine_ls_restrained_S_all 1.186
_refine_ls_R_factor_all 0.0747
_refine_ls_R_factor_gt 0.0591
_refine_ls_shift/su_max 0.001
_refine_ls_shift/su_mean 0.000
_refine_ls_structure_factor_coef Fsqd
_refine_ls_weighting_details 'calc w=1/[\s^2^(Fo^2^)+(0.0244P)^2^+10.8873P] where P=(Fo^2^+2Fc^2^)/3'
_refine_ls_weighting_scheme calc
_refine_ls_wR_factor_gt 0.1244
_refine_ls_wR_factor_ref 0.1299
_reflns_number_gt 18058
_reflns_number_total 22000
_reflns_threshold_expression >2sigma(I)
_cod_data_source_file ja5b06973_si_003.cif
_cod_data_source_block shelxl
_cod_depositor_comments
;
The following automatic conversions were performed:

data name '_atom_site_symetry_multiplicity' was replaced with
'_atom_site_symmetry_multiplicity' as specified in the replacement
file
'/home/saulius/struct/COD-crude-data/automatic-downloads/DataCite-retrospective/ACS/depositions/lib/lists/replacement-tags.lst'.

Automatic conversion script
Id: cif_correct_tags 6909 2019-04-08 15:41:33Z antanas 
;
_cod_original_sg_symbol_H-M 'P -1       '
_cod_database_code 4129493

loop_
_symmetry_equiv_pos_as_xyz
'x, y, z'
'-x, -y, -z'

loop_
_atom_site_label
_atom_site_type_symbol
_atom_site_fract_x
_atom_site_fract_y
_atom_site_fract_z
_atom_site_U_iso_or_equiv
_atom_site_adp_type
_atom_site_occupancy
_atom_site_symmetry_multiplicity
_atom_site_calc_flag
_atom_site_refinement_flags
Ti1 Ti 0.60805(4) 0.44096(4) 0.122972(15) 0.01494(11) Uani 1 1 d .
S1 S 0.45422(6) 0.58686(7) 0.17180(2) 0.02131(15) Uani 1 1 d .
P1 P 0.48752(6) 0.24123(6) 0.11930(2) 0.01586(14) Uani 1 1 d .
P2 P 0.74435(6) 0.60032(6) 0.09057(2) 0.01570(14) Uani 1 1 d .
P3 P 0.74869(6) 0.42255(6) 0.21468(2) 0.01595(15) Uani 1 1 d .
F1 F 0.3245(2) 0.7355(2) 0.17230(7) 0.0458(6) Uani 1 1 d .
F2 F 0.26235(19) 0.5934(2) 0.13341(8) 0.0540(7) Uani 1 1 d .
F3 F 0.4004(3) 0.7186(2) 0.11601(7) 0.0603(8) Uani 1 1 d .
O1 O 0.48180(17) 0.52283(18) 0.13655(6) 0.0227(5) Uani 1 1 d .
O2 O 0.5452(2) 0.6706(2) 0.18670(8) 0.0388(6) Uani 1 1 d .
O3 O 0.3913(2) 0.5196(2) 0.20061(7) 0.0384(6) Uani 1 1 d .
N1 N 0.66384(19) 0.3641(2) 0.07306(7) 0.0158(5) Uani 1 1 d .
C1 C 0.5948(2) 0.2822(2) 0.04866(8) 0.0147(5) Uani 1 1 d .
C2 C 0.6091(2) 0.2675(2) 0.00707(9) 0.0177(6) Uani 1 1 d .
H2 H 0.6702 0.3103 -0.0051 0.024 Uiso 1 1 calc R
C3 C 0.5333(2) 0.1903(2) -0.01602(9) 0.0185(6) Uani 1 1 d .
H3 H 0.5449 0.1825 -0.0434 0.025 Uiso 1 1 calc R
C4 C 0.4403(2) 0.1238(2) 0.00049(9) 0.0180(6) Uani 1 1 d .
C5 C 0.4266(2) 0.1371(2) 0.04163(9) 0.0173(6) Uani 1 1 d .
H5 H 0.3655 0.0933 0.0535 0.023 Uiso 1 1 calc R
C6 C 0.5015(2) 0.2141(2) 0.06585(8) 0.0162(5) Uani 1 1 d .
C7 C 0.3589(3) 0.0405(3) -0.02548(9) 0.0221(6) Uani 1 1 d .
H7a H 0.3922 -0.0237 -0.0306 0.033 Uiso 1 1 calc R
H7b H 0.3429 0.0737 -0.0506 0.033 Uiso 1 1 calc R
H7c H 0.2901 0.0183 -0.0117 0.033 Uiso 1 1 calc R
C8 C 0.3340(2) 0.2111(3) 0.12714(9) 0.0203(6) Uani 1 1 d .
H8 H 0.3032 0.1355 0.1169 0.027 Uiso 1 1 calc R
C9 C 0.2765(2) 0.2932(3) 0.10340(10) 0.0250(7) Uani 1 1 d .
H9a H 0.1961 0.2736 0.1056 0.037 Uiso 1 1 calc R
H9b H 0.2947 0.2905 0.0755 0.037 Uiso 1 1 calc R
H9c H 0.3026 0.3671 0.1142 0.037 Uiso 1 1 calc R
C10 C 0.3130(3) 0.2170(3) 0.17232(10) 0.0279(7) Uani 1 1 d .
H10a H 0.3423 0.2909 0.1826 0.042 Uiso 1 1 calc R
H10b H 0.3502 0.1648 0.1864 0.042 Uiso 1 1 calc R
H10c H 0.2332 0.1993 0.1763 0.042 Uiso 1 1 calc R
C11 C 0.5449(3) 0.1305(3) 0.14650(9) 0.0216(6) Uani 1 1 d .
H11 H 0.5423 0.1465 0.1755 0.029 Uiso 1 1 calc R
C12 C 0.6693(3) 0.1366(3) 0.13711(10) 0.0254(7) Uani 1 1 d .
H12a H 0.7007 0.0847 0.1535 0.038 Uiso 1 1 calc R
H12b H 0.7102 0.2106 0.1429 0.038 Uiso 1 1 calc R
H12c H 0.6749 0.1184 0.1091 0.038 Uiso 1 1 calc R
C13 C 0.4778(3) 0.0139(3) 0.13848(11) 0.0299(7) Uani 1 1 d .
H13a H 0.4773 -0.0041 0.1102 0.045 Uiso 1 1 calc R
H13b H 0.4016 0.0107 0.1465 0.045 Uiso 1 1 calc R
H13c H 0.5120 -0.0385 0.1537 0.045 Uiso 1 1 calc R
C14 C 0.7782(2) 0.3961(2) 0.06383(8) 0.0161(5) Uani 1 1 d .
C15 C 0.8443(2) 0.3209(2) 0.05000(9) 0.0177(6) Uani 1 1 d .
H15 H 0.8107 0.2471 0.0447 0.023 Uiso 1 1 calc R
C16 C 0.9588(2) 0.3548(3) 0.04414(9) 0.0194(6) Uani 1 1 d .
H16 H 1.0006 0.3031 0.0351 0.026 Uiso 1 1 calc R
C17 C 1.0127(2) 0.4651(2) 0.05154(9) 0.0177(6) Uani 1 1 d .
C18 C 0.9475(2) 0.5396(2) 0.06499(8) 0.0165(5) Uani 1 1 d .
H18 H 0.9816 0.6134 0.0701 0.022 Uiso 1 1 calc R
C19 C 0.8320(2) 0.5068(2) 0.07113(8) 0.0159(5) Uani 1 1 d .
C20 C 1.1367(2) 0.5023(3) 0.04453(9) 0.0209(6) Uani 1 1 d .
H20a H 1.1475 0.5101 0.0161 0.031 Uiso 1 1 calc R
H20b H 1.1780 0.4480 0.0549 0.031 Uiso 1 1 calc R
H20c H 1.1634 0.5726 0.0581 0.031 Uiso 1 1 calc R
C21 C 0.8423(2) 0.7137(2) 0.11762(9) 0.0209(6) Uani 1 1 d .
H21 H 0.8969 0.7489 0.0984 0.028 Uiso 1 1 calc R
C22 C 0.7772(3) 0.8021(3) 0.13260(11) 0.0319(8) Uani 1 1 d .
H22a H 0.7192 0.7684 0.1500 0.048 Uiso 1 1 calc R
H22b H 0.7433 0.8336 0.1099 0.048 Uiso 1 1 calc R
H22c H 0.8283 0.8598 0.1473 0.048 Uiso 1 1 calc R
C23 C 0.9082(3) 0.6706(3) 0.15247(10) 0.0296(7) Uani 1 1 d .
H23a H 0.9619 0.7311 0.1645 0.044 Uiso 1 1 calc R
H23b H 0.9473 0.6149 0.1424 0.044 Uiso 1 1 calc R
H23c H 0.8568 0.6387 0.1724 0.044 Uiso 1 1 calc R
C24 C 0.6969(2) 0.6710(2) 0.04555(8) 0.0171(6) Uani 1 1 d .
H24 H 0.6521 0.7246 0.0552 0.023 Uiso 1 1 calc R
C25 C 0.6184(2) 0.5867(3) 0.01815(9) 0.0216(6) Uani 1 1 d .
H25a H 0.5910 0.6242 -0.0044 0.032 Uiso 1 1 calc R
H25b H 0.5558 0.5509 0.0331 0.032 Uiso 1 1 calc R
H25c H 0.6592 0.5318 0.0085 0.032 Uiso 1 1 calc R
C26 C 0.7930(2) 0.7361(3) 0.02211(9) 0.0220(6) Uani 1 1 d .
H26a H 0.8435 0.6877 0.0147 0.033 Uiso 1 1 calc R
H26b H 0.8334 0.7965 0.0387 0.033 Uiso 1 1 calc R
H26c H 0.7625 0.7652 -0.0018 0.033 Uiso 1 1 calc R
C27 C 0.6956(2) 0.4320(3) 0.16711(9) 0.0207(6) Uani 1 1 d .
C28 C 0.6677(2) 0.3069(3) 0.24052(8) 0.0183(6) Uani 1 1 d .
C29 C 0.7069(3) 0.2083(3) 0.24647(10) 0.0235(6) Uani 1 1 d .
H29 H 0.7776 0.2011 0.2377 0.031 Uiso 1 1 calc R
C30 C 0.6410(3) 0.1200(3) 0.26558(11) 0.0308(7) Uani 1 1 d .
H30 H 0.6679 0.0542 0.2696 0.041 Uiso 1 1 calc R
C31 C 0.5358(3) 0.1302(3) 0.27853(11) 0.0326(8) Uani 1 1 d .
H31 H 0.4921 0.0716 0.2916 0.043 Uiso 1 1 calc R
C32 C 0.4954(3) 0.2278(3) 0.27202(10) 0.0307(7) Uani 1 1 d .
H32 H 0.4242 0.2343 0.2805 0.041 Uiso 1 1 calc R
C33 C 0.5603(3) 0.3155(3) 0.25293(9) 0.0240(6) Uani 1 1 d .
H33 H 0.5323 0.3805 0.2483 0.032 Uiso 1 1 calc R
C34 C 0.8949(2) 0.4031(2) 0.21766(9) 0.0194(6) Uani 1 1 d .
C35 C 0.9513(3) 0.3962(3) 0.18233(10) 0.0260(7) Uani 1 1 d .
H35 H 0.9133 0.3969 0.1574 0.035 Uiso 1 1 calc R
C36 C 1.0650(3) 0.3884(3) 0.18439(12) 0.0339(8) Uani 1 1 d .
H36 H 1.1034 0.3849 0.1607 0.045 Uiso 1 1 calc R
C37 C 1.1213(3) 0.3856(3) 0.22152(12) 0.0372(9) Uani 1 1 d .
H37 H 1.1976 0.3810 0.2227 0.050 Uiso 1 1 calc R
C38 C 1.0651(3) 0.3897(3) 0.25683(11) 0.0325(8) Uani 1 1 d .
H38 H 1.1027 0.3858 0.2817 0.043 Uiso 1 1 calc R
C39 C 0.9518(3) 0.3996(3) 0.25509(10) 0.0243(6) Uani 1 1 d .
H39 H 0.9140 0.4039 0.2788 0.032 Uiso 1 1 calc R
C40 C 0.7468(2) 0.5422(2) 0.24720(9) 0.0210(6) Uani 1 1 d .
H40a H 0.8025 0.6036 0.2390 0.032 Uiso 1 1 calc R
H40b H 0.7636 0.5244 0.2747 0.032 Uiso 1 1 calc R
H40c H 0.6734 0.5622 0.2452 0.032 Uiso 1 1 calc R
C41 C 0.3550(3) 0.6637(3) 0.14688(10) 0.0316(8) Uani 1 1 d .
Ti1' Ti 0.78793(4) 0.76978(4) 0.426349(15) 0.01415(10) Uani 1 1 d .
S1' S 0.77614(6) 0.70665(6) 0.51922(2) 0.01930(15) Uani 1 1 d .
P1' P 0.61440(6) 0.86641(6) 0.41728(2) 0.01626(15) Uani 1 1 d .
P2' P 0.99585(6) 0.75948(6) 0.40930(2) 0.01670(15) Uani 1 1 d .
P3' P 0.64937(6) 0.49740(6) 0.40821(2) 0.01587(14) Uani 1 1 d .
F1' F 0.80303(18) 0.73720(18) 0.59716(6) 0.0364(5) Uani 1 1 d .
F2' F 0.75359(17) 0.87470(18) 0.56553(6) 0.0343(5) Uani 1 1 d .
F3' F 0.92477(15) 0.84702(16) 0.56359(5) 0.0275(4) Uani 1 1 d .
O1' O 0.81222(16) 0.78787(17) 0.48726(6) 0.0191(4) Uani 1 1 d .
O2' O 0.8432(2) 0.62190(19) 0.52248(7) 0.0286(5) Uani 1 1 d .
O3' O 0.65631(18) 0.6746(2) 0.52119(7) 0.0296(5) Uani 1 1 d .
N1' N 0.81646(19) 0.85829(19) 0.37344(7) 0.0154(5) Uani 1 1 d .
C1' C 0.7219(2) 0.8543(2) 0.34643(9) 0.0168(6) Uani 1 1 d .
C2' C 0.7270(2) 0.8390(2) 0.30458(9) 0.0188(6) Uani 1 1 d .
H2' H 0.7961 0.8363 0.2934 0.025 Uiso 1 1 calc R
C3' C 0.6302(3) 0.8278(3) 0.27962(9) 0.0216(6) Uani 1 1 d .
H3' H 0.6355 0.8171 0.2520 0.029 Uiso 1 1 calc R
C4' C 0.5251(3) 0.8323(3) 0.29511(9) 0.0219(6) Uani 1 1 d .
C5' C 0.5197(2) 0.8459(2) 0.33634(9) 0.0201(6) Uani 1 1 d .
H5' H 0.4500 0.8477 0.3472 0.027 Uiso 1 1 calc R
C6' C 0.6157(2) 0.8571(2) 0.36245(8) 0.0167(5) Uani 1 1 d .
C7' C 0.4206(3) 0.8201(3) 0.26757(11) 0.0322(8) Uani 1 1 d .
H7a' H 0.3573 0.8301 0.2830 0.048 Uiso 1 1 calc R
H7b' H 0.4058 0.7472 0.2552 0.048 Uiso 1 1 calc R
H7c' H 0.4320 0.8752 0.2470 0.048 Uiso 1 1 calc R
C8' C 0.6305(3) 1.0173(2) 0.42943(9) 0.0214(6) Uani 1 1 d .
H8' H 0.6266 1.0249 0.4588 0.028 Uiso 1 1 calc R
C9' C 0.7467(3) 1.0785(3) 0.41820(10) 0.0299(7) Uani 1 1 d .
H9a' H 0.7530 1.0743 0.3894 0.045 Uiso 1 1 calc R
H9b' H 0.8040 1.0447 0.4313 0.045 Uiso 1 1 calc R
H9c' H 0.7563 1.1551 0.4268 0.045 Uiso 1 1 calc R
C10' C 0.5379(3) 1.0725(3) 0.41045(12) 0.0354(8) Uani 1 1 d .
H10a' H 0.5513 1.1498 0.4183 0.053 Uiso 1 1 calc R
H10b' H 0.4658 1.0367 0.4195 0.053 Uiso 1 1 calc R
H10c' H 0.5384 1.0657 0.3815 0.053 Uiso 1 1 calc R
C11' C 0.4684(2) 0.8095(3) 0.43155(9) 0.0211(6) Uani 1 1 d .
H11' H 0.4161 0.8469 0.4159 0.028 Uiso 1 1 calc R
C12' C 0.4374(3) 0.6843(3) 0.42259(11) 0.0261(7) Uani 1 1 d .
H12a' H 0.4881 0.6467 0.4378 0.039 Uiso 1 1 calc R
H12b' H 0.4433 0.6703 0.3942 0.039 Uiso 1 1 calc R
H12c' H 0.3613 0.6573 0.4302 0.039 Uiso 1 1 calc R
C13' C 0.4565(3) 0.8329(3) 0.47645(10) 0.0288(7) Uani 1 1 d .
H13a' H 0.3826 0.7983 0.4843 0.043 Uiso 1 1 calc R
H13b' H 0.4667 0.9118 0.4813 0.043 Uiso 1 1 calc R
H13c' H 0.5128 0.8034 0.4920 0.043 Uiso 1 1 calc R
C14' C 0.9217(2) 0.9153(2) 0.36211(8) 0.0163(5) Uani 1 1 d .
C15' C 0.9356(3) 1.0092(2) 0.33744(9) 0.0200(6) Uani 1 1 d .
H15' H 0.8723 1.0357 0.3277 0.027 Uiso 1 1 calc R
C16' C 1.0425(3) 1.0628(3) 0.32744(9) 0.0228(6) Uani 1 1 d .
H16' H 1.0492 1.1244 0.3109 0.030 Uiso 1 1 calc R
C17' C 1.1399(3) 1.0269(3) 0.34150(9) 0.0225(6) Uani 1 1 d .
C18' C 1.1266(2) 0.9372(3) 0.36708(9) 0.0206(6) Uani 1 1 d .
H18' H 1.1907 0.9137 0.3776 0.027 Uiso 1 1 calc R
C19' C 1.0205(2) 0.8807(2) 0.37764(8) 0.0175(6) Uani 1 1 d .
C20' C 1.2555(3) 1.0831(3) 0.32891(11) 0.0316(8) Uani 1 1 d .
H20a' H 1.3107 1.0771 0.3501 0.047 Uiso 1 1 calc R
H20b' H 1.2551 1.1602 0.3239 0.047 Uiso 1 1 calc R
H20c' H 1.2742 1.0476 0.3047 0.047 Uiso 1 1 calc R
C21' C 1.0181(3) 0.6445(3) 0.37552(9) 0.0228(6) Uani 1 1 d .
H21' H 1.0008 0.5758 0.3908 0.030 Uiso 1 1 calc R
C22' C 0.9335(3) 0.6327(3) 0.33948(10) 0.0272(7) Uani 1 1 d .
H22a' H 0.9492 0.6977 0.3232 0.041 Uiso 1 1 calc R
H22b' H 0.8582 0.6250 0.3490 0.041 Uiso 1 1 calc R
H22c' H 0.9397 0.5681 0.3236 0.041 Uiso 1 1 calc R
C23' C 1.1392(3) 0.6535(3) 0.36161(10) 0.0306(7) Uani 1 1 d .
H23a' H 1.1436 0.5907 0.3444 0.046 Uiso 1 1 calc R
H23b' H 1.1899 0.6544 0.3848 0.046 Uiso 1 1 calc R
H23c' H 1.1599 0.7209 0.3469 0.046 Uiso 1 1 calc R
C24' C 1.1140(2) 0.7779(3) 0.44732(9) 0.0251(7) Uani 1 1 d .
H24' H 1.1851 0.7934 0.4333 0.033 Uiso 1 1 calc R
C25' C 1.1080(3) 0.8766(3) 0.47516(10) 0.0342(8) Uani 1 1 d .
H25a' H 1.0411 0.8605 0.4905 0.051 Uiso 1 1 calc R
H25b' H 1.1057 0.9414 0.4593 0.051 Uiso 1 1 calc R
H25c' H 1.1735 0.8903 0.4933 0.051 Uiso 1 1 calc R
C26' C 1.1106(3) 0.6707(3) 0.47105(11) 0.0357(8) Uani 1 1 d .
H26a' H 1.1701 0.6819 0.4917 0.054 Uiso 1 1 calc R
H26b' H 1.1206 0.6115 0.4530 0.054 Uiso 1 1 calc R
H26c' H 1.0389 0.6515 0.4833 0.054 Uiso 1 1 calc R
C27' C 0.7148(2) 0.6311(2) 0.41559(9) 0.0166(5) Uani 1 1 d .
C28' C 0.5396(2) 0.4821(2) 0.36820(9) 0.0186(6) Uani 1 1 d .
C29' C 0.5606(2) 0.5491(2) 0.33468(9) 0.0194(6) Uani 1 1 d .
H29' H 0.6305 0.5956 0.3328 0.026 Uiso 1 1 calc R
C30' C 0.4785(2) 0.5472(3) 0.30393(9) 0.0215(6) Uani 1 1 d .
H30' H 0.4936 0.5909 0.2813 0.029 Uiso 1 1 calc R
C31' C 0.3736(3) 0.4795(3) 0.30734(10) 0.0248(7) Uani 1 1 d .
H31' H 0.3179 0.4784 0.2870 0.033 Uiso 1 1 calc R
C32' C 0.3515(3) 0.4139(3) 0.34063(10) 0.0302(7) Uani 1 1 d .
H32' H 0.2806 0.3694 0.3427 0.040 Uiso 1 1 calc R
C33' C 0.4342(3) 0.4136(3) 0.37118(10) 0.0242(6) Uani 1 1 d .
H33' H 0.4194 0.3681 0.3934 0.032 Uiso 1 1 calc R
C34' C 0.7508(2) 0.4126(2) 0.39416(9) 0.0173(6) Uani 1 1 d .
C35' C 0.7414(3) 0.3495(3) 0.35853(9) 0.0212(6) Uani 1 1 d .
H35' H 0.6782 0.3455 0.3411 0.028 Uiso 1 1 calc R
C36' C 0.8270(3) 0.2924(3) 0.34899(9) 0.0248(7) Uani 1 1 d .
H36' H 0.8212 0.2508 0.3250 0.033 Uiso 1 1 calc R
C37' C 0.9208(3) 0.2972(3) 0.37500(10) 0.0248(7) Uani 1 1 d .
H37' H 0.9780 0.2592 0.3684 0.033 Uiso 1 1 calc R
C38' C 0.9296(3) 0.3582(3) 0.41073(10) 0.0247(7) Uani 1 1 d .
H38' H 0.9922 0.3607 0.4283 0.033 Uiso 1 1 calc R
C39' C 0.8452(2) 0.4155(3) 0.42040(9) 0.0208(6) Uani 1 1 d .
H39' H 0.8512 0.4564 0.4445 0.028 Uiso 1 1 calc R
C40' C 0.5865(2) 0.4323(3) 0.45256(9) 0.0214(6) Uani 1 1 d .
H40a' H 0.6427 0.4389 0.4743 0.032 Uiso 1 1 calc R
H40b' H 0.5574 0.3551 0.4467 0.032 Uiso 1 1 calc R
H40c' H 0.5260 0.4684 0.4603 0.032 Uiso 1 1 calc R
C41' C 0.8173(3) 0.7967(3) 0.56369(9) 0.0239(6) Uani 1 1 d .
C42 C 0.1857(4) -0.1599(4) 0.06666(17) 0.0620(14) Uani 1 1 d .
H42a H 0.2525 -0.1194 0.0805 0.093 Uiso 1 1 calc R
H42b H 0.2064 -0.1967 0.0431 0.093 Uiso 1 1 calc R
H42c H 0.1469 -0.2143 0.0844 0.093 Uiso 1 1 calc R
C43 C 0.1087(3) -0.0802(4) 0.05415(14) 0.0484(11) Uani 1 1 d .
H43a H 0.0441 -0.1207 0.0385 0.064 Uiso 1 1 calc R
H43b H 0.1492 -0.0242 0.0369 0.064 Uiso 1 1 calc R
C44 C 0.0672(3) -0.0229(3) 0.08998(11) 0.0314(8) Uani 1 1 d .
H44a H 0.1322 0.0127 0.1066 0.042 Uiso 1 1 calc R
H44b H 0.0228 -0.0790 0.1061 0.042 Uiso 1 1 calc R
C45 C -0.0037(3) 0.0639(3) 0.07891(12) 0.0378(8) Uani 1 1 d .
H45a H 0.0402 0.1203 0.0627 0.050 Uiso 1 1 calc R
H45b H -0.0695 0.0287 0.0626 0.050 Uiso 1 1 calc R
C46 C -0.0421(3) 0.1191(3) 0.11555(11) 0.0358(8) Uani 1 1 d .
H46a H -0.0900 0.0645 0.1307 0.054 Uiso 1 1 calc R
H46b H -0.0833 0.1756 0.1070 0.054 Uiso 1 1 calc R
H46c H 0.0227 0.1525 0.1322 0.054 Uiso 1 1 calc R
C42' C -0.0701(3) 0.0489(4) 0.22356(12) 0.0443(10) Uani 1 1 d .
H42a' H -0.1324 0.0036 0.2087 0.066 Uiso 1 1 calc R
H42b' H -0.0572 0.1226 0.2129 0.066 Uiso 1 1 calc R
H42c' H -0.0873 0.0523 0.2516 0.066 Uiso 1 1 calc R
C43' C 0.0360(3) -0.0019(3) 0.21952(11) 0.0379(9) Uani 1 1 d .
H43a' H 0.0526 -0.0049 0.1911 0.050 Uiso 1 1 calc R
H43b' H 0.0992 0.0465 0.2334 0.050 Uiso 1 1 calc R
C44' C 0.0257(3) -0.1173(3) 0.23643(10) 0.0298(7) Uani 1 1 d .
H44a' H -0.0432 -0.1634 0.2253 0.040 Uiso 1 1 calc R
H44b' H 0.0196 -0.1129 0.2655 0.040 Uiso 1 1 calc R
C45' C 0.1255(3) -0.1728(3) 0.22715(11) 0.0324(8) Uani 1 1 d .
H45a' H 0.1336 -0.1738 0.1981 0.043 Uiso 1 1 calc R
H45b' H 0.1938 -0.1281 0.2393 0.043 Uiso 1 1 calc R
C46' C 0.1147(3) -0.2908(3) 0.24219(11) 0.0358(8) Uani 1 1 d .
H46a' H 0.1086 -0.2906 0.2710 0.054 Uiso 1 1 calc R
H46b' H 0.1803 -0.3203 0.2353 0.054 Uiso 1 1 calc R
H46c' H 0.0484 -0.3363 0.2298 0.054 Uiso 1 1 calc R

loop_
_atom_site_aniso_label
_atom_site_aniso_U_11
_atom_site_aniso_U_22
_atom_site_aniso_U_33
_atom_site_aniso_U_23
_atom_site_aniso_U_13
_atom_site_aniso_U_12
Ti1 0.0110(2) 0.0177(2) 0.0158(2) -0.00173(19) 0.00037(18) 0.00204(19)
S1 0.0169(3) 0.0289(4) 0.0195(4) -0.0034(3) -0.0005(3) 0.0084(3)
P1 0.0105(3) 0.0202(4) 0.0163(3) -0.0010(3) 0.0003(3) 0.0015(3)
P2 0.0116(3) 0.0175(4) 0.0172(3) -0.0019(3) -0.0006(3) 0.0012(3)
P3 0.0118(3) 0.0198(4) 0.0160(3) -0.0017(3) -0.0002(3) 0.0023(3)
F1 0.0501(14) 0.0560(15) 0.0409(12) -0.0156(11) -0.0058(10) 0.0375(12)
F2 0.0356(13) 0.0708(17) 0.0590(15) -0.0220(13) -0.0260(11) 0.0262(12)
F3 0.089(2) 0.0623(17) 0.0430(14) 0.0241(12) 0.0199(14) 0.0449(15)
O1 0.0169(10) 0.0292(12) 0.0228(11) -0.0045(9) -0.0002(8) 0.0073(9)
O2 0.0211(12) 0.0444(15) 0.0498(16) -0.0253(13) -0.0058(11) 0.0062(11)
O3 0.0425(15) 0.0489(16) 0.0275(13) 0.0084(11) 0.0101(11) 0.0159(13)
N1 0.0108(11) 0.0178(12) 0.0183(12) -0.0014(9) 0.0004(9) 0.0011(9)
C1 0.0122(12) 0.0142(13) 0.0185(13) 0.0005(10) -0.0017(10) 0.0053(10)
C2 0.0130(13) 0.0212(14) 0.0198(14) 0.0011(11) 0.0012(11) 0.0051(11)
C3 0.0167(14) 0.0221(15) 0.0184(14) -0.0028(11) -0.0019(11) 0.0086(11)
C4 0.0152(13) 0.0172(14) 0.0227(15) -0.0040(11) -0.0054(11) 0.0073(11)
C5 0.0113(12) 0.0182(14) 0.0224(14) 0.0008(11) -0.0012(11) 0.0028(11)
C6 0.0117(12) 0.0216(14) 0.0160(13) -0.0009(11) -0.0003(10) 0.0050(11)
C7 0.0185(14) 0.0236(15) 0.0243(15) -0.0036(12) -0.0042(12) 0.0059(12)
C8 0.0115(13) 0.0247(15) 0.0231(15) -0.0032(12) 0.0012(11) -0.0005(11)
C9 0.0139(14) 0.0347(18) 0.0269(16) -0.0012(13) -0.0007(12) 0.0065(13)
C10 0.0189(15) 0.0405(19) 0.0242(16) 0.0014(14) 0.0061(12) 0.0043(14)
C11 0.0211(15) 0.0251(16) 0.0191(14) 0.0007(12) -0.0023(11) 0.0062(12)
C12 0.0187(15) 0.0296(17) 0.0294(17) 0.0000(13) -0.0037(12) 0.0093(13)
C13 0.0279(17) 0.0243(17) 0.0364(19) 0.0052(14) -0.0014(14) 0.0021(13)
C14 0.0110(12) 0.0229(14) 0.0139(13) 0.0029(11) -0.0016(10) 0.0020(11)
C15 0.0140(13) 0.0168(14) 0.0212(14) 0.0000(11) -0.0011(11) 0.0008(11)
C16 0.0146(13) 0.0243(15) 0.0210(14) 0.0027(12) 0.0015(11) 0.0081(11)
C17 0.0101(13) 0.0242(15) 0.0185(14) 0.0035(11) -0.0025(10) 0.0029(11)
C18 0.0125(13) 0.0166(13) 0.0192(14) 0.0020(11) -0.0029(10) 0.0003(10)
C19 0.0127(13) 0.0188(14) 0.0173(13) 0.0003(11) -0.0008(10) 0.0059(11)
C20 0.0110(13) 0.0262(16) 0.0256(15) 0.0014(12) -0.0008(11) 0.0043(11)
C21 0.0181(14) 0.0219(15) 0.0211(15) -0.0012(12) -0.0009(11) -0.0003(12)
C22 0.0293(18) 0.0303(18) 0.0341(19) -0.0095(15) 0.0024(14) 0.0011(14)
C23 0.0289(17) 0.0294(17) 0.0253(17) -0.0011(13) -0.0093(13) -0.0058(14)
C24 0.0152(13) 0.0173(14) 0.0192(14) 0.0000(11) -0.0018(11) 0.0049(11)
C25 0.0172(14) 0.0228(15) 0.0241(15) -0.0024(12) -0.0056(12) 0.0037(12)
C26 0.0189(14) 0.0233(15) 0.0246(15) 0.0036(12) -0.0008(12) 0.0057(12)
C27 0.0174(14) 0.0231(15) 0.0200(14) -0.0006(12) -0.0004(11) 0.0002(12)
C28 0.0143(13) 0.0258(15) 0.0137(13) -0.0020(11) -0.0016(10) 0.0013(11)
C29 0.0152(14) 0.0267(16) 0.0286(16) 0.0012(13) -0.0032(12) 0.0050(12)
C30 0.0287(17) 0.0213(16) 0.042(2) 0.0094(14) -0.0060(15) 0.0053(13)
C31 0.0264(17) 0.0338(19) 0.0332(19) 0.0088(15) 0.0019(14) -0.0062(14)
C32 0.0206(16) 0.040(2) 0.0305(18) 0.0024(15) 0.0073(13) 0.0025(14)
C33 0.0175(14) 0.0276(16) 0.0271(16) -0.0011(13) 0.0027(12) 0.0046(12)
C34 0.0126(13) 0.0188(14) 0.0260(15) -0.0021(12) -0.0002(11) 0.0010(11)
C35 0.0207(15) 0.0294(17) 0.0282(17) -0.0040(13) 0.0041(13) 0.0047(13)
C36 0.0228(17) 0.037(2) 0.043(2) -0.0077(16) 0.0123(15) 0.0057(14)
C37 0.0137(15) 0.042(2) 0.056(2) -0.0121(18) -0.0022(15) 0.0072(14)
C38 0.0174(15) 0.0369(19) 0.042(2) -0.0077(16) -0.0082(14) 0.0056(14)
C39 0.0162(14) 0.0286(17) 0.0282(16) -0.0030(13) -0.0008(12) 0.0047(12)
C40 0.0174(14) 0.0226(15) 0.0224(15) -0.0052(12) 0.0005(11) 0.0024(12)
C41 0.0367(19) 0.0362(19) 0.0264(17) -0.0064(14) -0.0038(14) 0.0202(16)
Ti1' 0.0092(2) 0.0181(2) 0.0146(2) 0.00063(19) -0.00113(18) 0.00156(18)
S1' 0.0146(3) 0.0242(4) 0.0175(3) 0.0010(3) -0.0007(3) -0.0002(3)
P1' 0.0118(3) 0.0196(4) 0.0174(4) -0.0013(3) -0.0008(3) 0.0035(3)
P2' 0.0103(3) 0.0227(4) 0.0168(3) 0.0018(3) -0.0012(3) 0.0024(3)
P3' 0.0115(3) 0.0174(3) 0.0181(4) 0.0009(3) -0.0011(3) 0.0015(3)
F1' 0.0376(11) 0.0505(13) 0.0167(9) 0.0051(9) 0.0006(8) -0.0037(10)
F2' 0.0290(10) 0.0426(12) 0.0330(11) -0.0112(9) -0.0003(8) 0.0126(9)
F3' 0.0187(9) 0.0369(11) 0.0241(9) -0.0028(8) -0.0043(7) -0.0008(8)
O1' 0.0150(10) 0.0245(11) 0.0162(10) 0.0004(8) -0.0011(8) 0.0000(8)
O2' 0.0304(12) 0.0256(12) 0.0302(12) 0.0015(10) -0.0043(10) 0.0074(10)
O3' 0.0148(10) 0.0417(14) 0.0284(12) 0.0019(10) 0.0018(9) -0.0052(10)
N1' 0.0104(11) 0.0183(12) 0.0167(11) 0.0002(9) -0.0020(9) 0.0013(9)
C1' 0.0131(13) 0.0181(14) 0.0191(14) 0.0012(11) -0.0027(11) 0.0033(11)
C2' 0.0177(14) 0.0182(14) 0.0211(14) 0.0028(11) -0.0006(11) 0.0047(11)
C3' 0.0261(16) 0.0230(15) 0.0161(14) 0.0003(11) -0.0061(12) 0.0075(12)
C4' 0.0201(15) 0.0221(15) 0.0235(15) -0.0012(12) -0.0079(12) 0.0057(12)
C5' 0.0152(13) 0.0197(14) 0.0261(15) -0.0011(12) -0.0037(11) 0.0057(11)
C6' 0.0155(13) 0.0163(13) 0.0183(14) -0.0011(11) -0.0029(11) 0.0039(11)
C7' 0.0254(17) 0.042(2) 0.0304(18) -0.0050(15) -0.0136(14) 0.0130(15)
C8' 0.0232(15) 0.0193(15) 0.0211(15) -0.0033(11) 0.0015(12) 0.0028(12)
C9' 0.0317(18) 0.0255(17) 0.0293(17) -0.0040(13) 0.0070(14) -0.0042(14)
C10' 0.037(2) 0.0241(17) 0.047(2) -0.0023(15) -0.0058(16) 0.0126(15)
C11' 0.0122(13) 0.0250(15) 0.0273(16) -0.0013(12) 0.0017(11) 0.0065(11)
C12' 0.0130(14) 0.0263(16) 0.0382(19) -0.0033(14) 0.0019(13) 0.0014(12)
C13' 0.0213(16) 0.0356(19) 0.0288(17) -0.0026(14) 0.0091(13) 0.0016(14)
C14' 0.0152(13) 0.0177(14) 0.0153(13) -0.0046(10) 0.0000(10) 0.0014(11)
C15' 0.0217(15) 0.0228(15) 0.0161(14) 0.0008(11) 0.0011(11) 0.0054(12)
C16' 0.0276(16) 0.0218(15) 0.0171(14) -0.0001(11) 0.0040(12) -0.0008(12)
C17' 0.0187(14) 0.0264(16) 0.0199(15) -0.0031(12) 0.0052(11) -0.0031(12)
C18' 0.0134(13) 0.0269(16) 0.0201(14) -0.0019(12) 0.0004(11) -0.0001(12)
C19' 0.0143(13) 0.0229(15) 0.0144(13) -0.0009(11) 0.0006(10) 0.0009(11)
C20' 0.0243(17) 0.0354(19) 0.0315(18) 0.0023(15) 0.0097(14) -0.0059(14)
C21' 0.0204(15) 0.0227(15) 0.0267(16) 0.0000(12) 0.0032(12) 0.0069(12)
C22' 0.0195(15) 0.0315(18) 0.0296(17) -0.0112(14) -0.0005(13) 0.0026(13)
C23' 0.0228(16) 0.042(2) 0.0305(18) -0.0051(15) 0.0031(13) 0.0143(15)
C24' 0.0109(13) 0.0425(19) 0.0207(15) 0.0066(13) -0.0017(11) 0.0018(13)
C25' 0.0236(17) 0.050(2) 0.0237(17) -0.0027(15) -0.0072(13) -0.0043(15)
C26' 0.0212(16) 0.055(2) 0.0324(19) 0.0167(17) -0.0021(14) 0.0117(16)
C27' 0.0133(13) 0.0164(13) 0.0204(14) 0.0012(11) -0.0013(10) 0.0037(10)
C28' 0.0134(13) 0.0203(14) 0.0221(15) -0.0026(11) -0.0015(11) 0.0039(11)
C29' 0.0133(13) 0.0228(15) 0.0218(15) -0.0033(11) 0.0001(11) 0.0027(11)
C30' 0.0192(14) 0.0259(16) 0.0202(15) -0.0016(12) -0.0017(11) 0.0066(12)
C31' 0.0177(15) 0.0287(17) 0.0271(16) -0.0019(13) -0.0078(12) 0.0042(12)
C32' 0.0155(15) 0.0370(19) 0.0343(18) 0.0023(15) -0.0056(13) -0.0040(13)
C33' 0.0177(14) 0.0243(16) 0.0288(17) 0.0063(13) -0.0016(12) -0.0003(12)
C34' 0.0144(13) 0.0167(14) 0.0208(14) 0.0031(11) -0.0004(11) 0.0026(11)
C35' 0.0182(14) 0.0240(15) 0.0215(15) 0.0029(12) -0.0027(11) 0.0045(12)
C36' 0.0305(17) 0.0253(16) 0.0201(15) 0.0014(12) 0.0007(13) 0.0087(13)
C37' 0.0219(15) 0.0231(16) 0.0316(17) 0.0038(13) 0.0047(13) 0.0089(12)
C38' 0.0176(14) 0.0259(16) 0.0315(17) 0.0025(13) -0.0042(12) 0.0073(12)
C39' 0.0181(14) 0.0220(15) 0.0224(15) 0.0005(12) -0.0028(11) 0.0045(12)
C40' 0.0177(14) 0.0219(15) 0.0229(15) 0.0031(12) 0.0010(11) -0.0008(12)
C41' 0.0186(15) 0.0350(18) 0.0181(15) 0.0007(13) 0.0006(11) 0.0044(13)
C42 0.031(2) 0.052(3) 0.103(4) -0.025(3) 0.017(2) 0.006(2)
C43 0.0247(19) 0.058(3) 0.060(3) -0.015(2) 0.0077(18) 0.0008(18)
C44 0.0193(16) 0.0261(17) 0.046(2) -0.0012(15) 0.0028(14) -0.0027(13)
C45 0.035(2) 0.041(2) 0.039(2) 0.0032(17) -0.0017(16) 0.0099(17)
C46 0.0311(19) 0.036(2) 0.043(2) 0.0090(16) 0.0022(16) 0.0124(16)
C42' 0.045(2) 0.066(3) 0.0300(19) -0.0018(18) -0.0007(17) 0.032(2)
C43' 0.035(2) 0.053(2) 0.0306(19) -0.0001(17) 0.0022(15) 0.0197(18)
C44' 0.0234(16) 0.043(2) 0.0232(16) -0.0089(14) -0.0041(13) 0.0088(14)
C45' 0.0182(15) 0.045(2) 0.0345(19) -0.0045(16) -0.0058(13) 0.0078(14)
C46' 0.0273(18) 0.047(2) 0.0341(19) 0.0017(16) -0.0023(15) 0.0093(16)

loop_
_atom_type_symbol
_atom_type_description
_atom_type_scat_dispersion_real
_atom_type_scat_dispersion_imag
_atom_type_scat_source
C C 0.0033 0.0016 'International Tables Vol C Tables 4.2.6.8 and 6.1.1.4'
H H 0.0000 0.0000 'International Tables Vol C Tables 4.2.6.8 and 6.1.1.4'
F F 0.0171 0.0103 'International Tables Vol C Tables 4.2.6.8 and 6.1.1.4'
N N 0.0061 0.0033 'International Tables Vol C Tables 4.2.6.8 and 6.1.1.4'
O O 0.0106 0.0060 'International Tables Vol C Tables 4.2.6.8 and 6.1.1.4'
P P 0.1023 0.0942 'International Tables Vol C Tables 4.2.6.8 and 6.1.1.4'
S S 0.1246 0.1234 'International Tables Vol C Tables 4.2.6.8 and 6.1.1.4'
Ti Ti 0.2776 0.4457 'International Tables Vol C Tables 4.2.6.8 and 6.1.1.4'

loop_
_geom_angle_atom_site_label_1
_geom_angle_atom_site_label_2
_geom_angle_atom_site_label_3
_geom_angle
C27 Ti1 O1 109.85(12)
C27 Ti1 N1 111.49(12)
O1 Ti1 N1 138.66(9)
C27 Ti1 P2 96.02(10)
O1 Ti1 P2 99.65(7)
N1 Ti1 P2 76.54(7)
C27 Ti1 P1 100.71(10)
O1 Ti1 P1 97.31(7)
N1 Ti1 P1 74.75(7)
P2 Ti1 P1 150.47(3)
O3 S1 O2 117.39(17)
O3 S1 O1 113.36(15)
O2 S1 O1 113.92(14)
O3 S1 C41 105.70(17)
O2 S1 C41 104.60(17)
O1 S1 C41 99.30(14)
C6 P1 C8 105.37(13)
C6 P1 C11 105.99(13)
C8 P1 C11 105.06(14)
C6 P1 Ti1 97.42(10)
C8 P1 Ti1 123.33(10)
C11 P1 Ti1 117.40(10)
C19 P2 C21 105.90(13)
C19 P2 C24 105.22(13)
C21 P2 C24 102.62(13)
C19 P2 Ti1 93.06(9)
C21 P2 Ti1 126.43(10)
C24 P2 Ti1 120.20(9)
C27 P3 C40 114.89(15)
C27 P3 C28 111.08(14)
C40 P3 C28 104.59(14)
C27 P3 C34 114.35(14)
C40 P3 C34 104.59(14)
C28 P3 C34 106.50(14)
S1 O1 Ti1 135.73(13)
C1 N1 C14 118.5(2)
C1 N1 Ti1 123.97(18)
C14 N1 Ti1 117.50(18)
N1 C1 C2 123.6(3)
N1 C1 C6 118.8(2)
C2 C1 C6 117.4(3)
C3 C2 C1 120.9(3)
C2 C3 C4 122.1(3)
C5 C4 C3 117.2(3)
C5 C4 C7 121.9(3)
C3 C4 C7 120.9(3)
C4 C5 C6 122.2(3)
C5 C6 C1 120.1(3)
C5 C6 P1 125.4(2)
C1 C6 P1 114.5(2)
C9 C8 C10 111.5(3)
C9 C8 P1 109.5(2)
C10 C8 P1 109.8(2)
C13 C11 C12 111.0(3)
C13 C11 P1 114.3(2)
C12 C11 P1 109.9(2)
C19 C14 C15 117.6(2)
C19 C14 N1 119.0(2)
C15 C14 N1 123.3(3)
C16 C15 C14 121.2(3)
C15 C16 C17 121.3(3)
C18 C17 C16 117.6(3)
C18 C17 C20 121.0(3)
C16 C17 C20 121.3(3)
C17 C18 C19 121.8(3)
C18 C19 C14 120.5(3)
C18 C19 P2 123.3(2)
C14 C19 P2 116.1(2)
C23 C21 C22 111.1(3)
C23 C21 P2 112.0(2)
C22 C21 P2 110.0(2)
C26 C24 C25 111.2(2)
C26 C24 P2 114.15(19)
C25 C24 P2 109.8(2)
P3 C27 Ti1 166.0(2)
C29 C28 C33 119.3(3)
C29 C28 P3 121.9(2)
C33 C28 P3 118.7(2)
C28 C29 C30 120.3(3)
C31 C30 C29 120.0(3)
C30 C31 C32 119.9(3)
C33 C32 C31 120.3(3)
C32 C33 C28 120.2(3)
C35 C34 C39 119.9(3)
C35 C34 P3 119.3(2)
C39 C34 P3 120.7(2)
C34 C35 C36 119.7(3)
C37 C36 C35 120.3(3)
C38 C37 C36 120.4(3)
C37 C38 C39 119.7(3)
C38 C39 C34 120.0(3)
F3 C41 F1 108.3(3)
F3 C41 F2 108.3(3)
F1 C41 F2 108.4(3)
F3 C41 S1 111.0(2)
F1 C41 S1 110.7(2)
F2 C41 S1 110.0(2)
C27' Ti1' O1' 107.75(11)
C27' Ti1' N1' 110.85(11)
O1' Ti1' N1' 141.38(9)
C27' Ti1' P1' 96.89(9)
O1' Ti1' P1' 98.68(6)
N1' Ti1' P1' 75.85(7)
C27' Ti1' P2' 102.74(9)
O1' Ti1' P2' 97.76(6)
N1' Ti1' P2' 74.96(7)
P1' Ti1' P2' 149.10(3)
O3' S1' O2' 118.21(15)
O3' S1' O1' 113.89(13)
O2' S1' O1' 113.34(13)
O3' S1' C41' 104.10(14)
O2' S1' C41' 105.16(14)
O1' S1' C41' 99.26(14)
C6' P1' C11' 106.99(14)
C6' P1' C8' 105.13(13)
C11' P1' C8' 103.41(14)
C6' P1' Ti1' 92.52(9)
C11' P1' Ti1' 126.22(10)
C8' P1' Ti1' 119.32(10)
C19' P2' C24' 106.33(14)
C19' P2' C21' 103.80(14)
C24' P2' C21' 105.53(15)
C19' P2' Ti1' 97.21(9)
C24' P2' Ti1' 123.61(11)
C21' P2' Ti1' 117.55(10)
C27' P3' C40' 114.46(14)
C27' P3' C34' 109.98(14)
C40' P3' C34' 104.52(14)
C27' P3' C28' 112.33(14)
C40' P3' C28' 107.50(14)
C34' P3' C28' 107.56(13)
S1' O1' Ti1' 129.22(12)
C14' N1' C1' 118.8(2)
C14' N1' Ti1' 124.96(18)
C1' N1' Ti1' 116.17(18)
C2' C1' C6' 118.2(3)
C2' C1' N1' 122.9(3)
C6' C1' N1' 118.7(2)
C3' C2' C1' 120.7(3)
C2' C3' C4' 121.5(3)
C5' C4' C3' 117.8(3)
C5' C4' C7' 121.3(3)
C3' C4' C7' 120.8(3)
C4' C5' C6' 122.2(3)
C5' C6' C1' 119.5(3)
C5' C6' P1' 124.8(2)
C1' C6' P1' 115.5(2)
C9' C8' C10' 110.6(3)
C9' C8' P1' 110.4(2)
C10' C8' P1' 114.3(2)
C13' C11' C12' 109.9(3)
C13' C11' P1' 109.6(2)
C12' C11' P1' 111.4(2)
N1' C14' C15' 123.5(3)
N1' C14' C19' 118.8(3)
C15' C14' C19' 117.6(3)
C16' C15' C14' 120.9(3)
C15' C16' C17' 121.7(3)
C18' C17' C16' 117.4(3)
C18' C17' C20' 121.4(3)
C16' C17' C20' 121.2(3)
C17' C18' C19' 122.5(3)
C18' C19' C14' 119.7(3)
C18' C19' P2' 125.2(2)
C14' C19' P2' 115.0(2)
C22' C21' C23' 111.1(3)
C22' C21' P2' 109.7(2)
C23' C21' P2' 114.7(2)
C25' C24' C26' 111.5(3)
C25' C24' P2' 109.7(2)
C26' C24' P2' 109.8(2)
P3' C27' Ti1' 176.32(19)
C29' C28' C33' 119.6(3)
C29' C28' P3' 117.2(2)
C33' C28' P3' 123.1(2)
C30' C29' C28' 120.7(3)
C31' C30' C29' 119.3(3)
C32' C31' C30' 120.5(3)
C31' C32' C33' 120.6(3)
C32' C33' C28' 119.4(3)
C35' C34' C39' 119.3(3)
C35' C34' P3' 123.7(2)
C39' C34' P3' 116.9(2)
C36' C35' C34' 119.8(3)
C37' C36' C35' 120.3(3)
C38' C37' C36' 120.2(3)
C37' C38' C39' 119.9(3)
C38' C39' C34' 120.5(3)
F3' C41' F2' 108.2(3)
F3' C41' F1' 108.0(2)
F2' C41' F1' 107.9(3)
F3' C41' S1' 112.1(2)
F2' C41' S1' 110.5(2)
F1' C41' S1' 110.0(2)
C42 C43 C44 112.7(4)
C43 C44 C45 114.7(3)
C46 C45 C44 112.7(3)
C44' C43' C42' 113.8(3)
C43' C44' C45' 113.1(3)
C46' C45' C44' 114.1(3)

loop_
_geom_bond_atom_site_label_1
_geom_bond_atom_site_label_2
_geom_bond_distance
Ti1 C27 1.784(3)
Ti1 O1 2.029(2)
Ti1 N1 2.084(2)
Ti1 P2 2.5806(9)
Ti1 P1 2.6003(9)
S1 O3 1.417(3)
S1 O2 1.423(2)
S1 O1 1.479(2)
S1 C41 1.829(3)
P1 C6 1.816(3)
P1 C8 1.847(3)
P1 C11 1.857(3)
P2 C19 1.821(3)
P2 C21 1.843(3)
P2 C24 1.855(3)
P3 C27 1.690(3)
P3 C40 1.809(3)
P3 C28 1.810(3)
P3 C34 1.819(3)
F1 C41 1.318(4)
F2 C41 1.335(4)
F3 C41 1.312(4)
N1 C1 1.403(3)
N1 C14 1.408(3)
C1 C2 1.407(4)
C1 C6 1.413(4)
C2 C3 1.385(4)
C3 C4 1.393(4)
C4 C5 1.389(4)
C4 C7 1.511(4)
C5 C6 1.398(4)
C8 C9 1.529(4)
C8 C10 1.530(4)
C11 C13 1.519(4)
C11 C12 1.530(4)
C14 C19 1.402(4)
C14 C15 1.405(4)
C15 C16 1.388(4)
C16 C17 1.399(4)
C17 C18 1.388(4)
C17 C20 1.507(4)
C18 C19 1.399(4)
C21 C23 1.529(4)
C21 C22 1.536(4)
C24 C26 1.525(4)
C24 C25 1.526(4)
C28 C29 1.386(4)
C28 C33 1.394(4)
C29 C30 1.392(5)
C30 C31 1.380(5)
C31 C32 1.385(5)
C32 C33 1.382(5)
C34 C35 1.385(4)
C34 C39 1.398(4)
C35 C36 1.389(4)
C36 C37 1.384(5)
C37 C38 1.379(5)
C38 C39 1.391(4)
Ti1' C27' 1.785(3)
Ti1' O1' 2.030(2)
Ti1' N1' 2.078(2)
Ti1' P1' 2.5923(9)
Ti1' P2' 2.6138(9)
S1' O3' 1.429(2)
S1' O2' 1.429(2)
S1' O1' 1.483(2)
S1' C41' 1.824(3)
P1' C6' 1.818(3)
P1' C11' 1.851(3)
P1' C8' 1.857(3)
P2' C19' 1.812(3)
P2' C24' 1.842(3)
P2' C21' 1.849(3)
P3' C27' 1.689(3)
P3' C40' 1.805(3)
P3' C34' 1.811(3)
P3' C28' 1.817(3)
F1' C41' 1.333(4)
F2' C41' 1.331(4)
F3' C41' 1.327(4)
N1' C14' 1.398(4)
N1' C1' 1.413(3)
C1' C2' 1.401(4)
C1' C6' 1.409(4)
C2' C3' 1.387(4)
C3' C4' 1.394(4)
C4' C5' 1.378(4)
C4' C7' 1.508(4)
C5' C6' 1.401(4)
C8' C9' 1.524(4)
C8' C10' 1.524(4)
C11' C13' 1.527(4)
C11' C12' 1.530(4)
C14' C15' 1.406(4)
C14' C19' 1.415(4)
C15' C16' 1.388(4)
C16' C17' 1.392(4)
C17' C18' 1.383(4)
C17' C20' 1.513(4)
C18' C19' 1.396(4)
C21' C22' 1.526(4)
C21' C23' 1.532(4)
C24' C25' 1.523(5)
C24' C26' 1.531(5)
C28' C29' 1.391(4)
C28' C33' 1.394(4)
C29' C30' 1.388(4)
C30' C31' 1.387(4)
C31' C32' 1.378(5)
C32' C33' 1.392(4)
C34' C35' 1.391(4)
C34' C39' 1.399(4)
C35' C36' 1.390(4)
C36' C37' 1.386(4)
C37' C38' 1.380(5)
C38' C39' 1.382(4)
C42 C43 1.515(6)
C43 C44 1.517(5)
C44 C45 1.519(5)
C45 C46 1.510(5)
C42' C43' 1.529(5)
C43' C44' 1.511(5)
C44' C45' 1.524(5)
C45' C46' 1.518(5)
